data_4120923
loop_
_publ_author_name
'KaKing Yan'
'Juan J. Duchimaza Heredia'
'Arkady Ellern'
'Mark S. Gordon'
'Aaron D. Sadow'

_publ_contact_author_address
;Department of Chemistry
1605 Gilman Hall
Iowa State University
Ames IA 50011
;
_publ_contact_author_email sadow@iastate.edu
_publ_contact_author_fax +515-294-0105
_publ_contact_author_name 'Aaron D. Sadow'
_publ_contact_author_phone +515-294-8069
_publ_section_title
;
 Lewis Base Mediated \b-Elimination and Lewis Acid Mediated Insertion
 Reactions of Disilazido Zirconium Compounds
;
_journal_name_full 'Journal of the American Chemical Society'
_journal_page_first 15225
_journal_page_last 15237
_journal_paper_doi 10.1021/ja407950e
_journal_volume 135
_journal_year 2013
_chemical_formula_sum 'C39 H39 B Cl2 F15 N O2 Si2 Zr'
_chemical_formula_weight 1067.82
_space_group_IT_number 14
_symmetry_cell_setting monoclinic
_symmetry_space_group_name_Hall '-P 2yn'
_symmetry_space_group_name_H-M 'P 1 21/n 1'
_atom_sites_solution_hydrogens geom
_atom_sites_solution_primary direct
_atom_sites_solution_secondary difmap
_audit_creation_method 'APEX2 v2012.4-3'
_cell_angle_alpha 90
_cell_angle_beta 103.293(4)
_cell_angle_gamma 90
_cell_formula_units_Z 4
_cell_length_a 12.946(2)
_cell_length_b 14.753(2)
_cell_length_c 23.912(4)
_cell_measurement_reflns_used 1647
_cell_measurement_temperature 173.(2)
_cell_measurement_theta_max 19.5744
_cell_measurement_theta_min 2.2292
_cell_volume 4444.6(12)
_computing_cell_refinement 'SAINT V7.66A (Bruker AXS, 2009)'
_computing_data_collection 'APEX2 Suite (Bruker AXS, 2009)'
_computing_data_reduction 'SAINT V7.66A (Bruker AXS, 2009)'
_computing_molecular_graphics 'XSHELL (Bruker AXS, 2007)'
_computing_publication_material 'APEX2 Suite (Bruker AXS, 2009)'
_computing_structure_refinement 'SHELXL-97 (Sheldrick, 2008)'
_computing_structure_solution 'SHELXS-97 (Sheldrick, 2008)'
_diffrn_ambient_temperature 173.(2)
_diffrn_detector_area_resol_mean 8.3333
_diffrn_measured_fraction_theta_full 0.998
_diffrn_measured_fraction_theta_max 0.998
_diffrn_measurement_device_type ' BRUKER APEX2 CCD Diffractometer'
_diffrn_measurement_method '\w scan'
_diffrn_radiation_type MoK\a
_diffrn_radiation_wavelength 0.71073
_diffrn_reflns_av_R_equivalents 0.0715
_diffrn_reflns_av_sigmaI/netI 0.0865
_diffrn_reflns_limit_h_max 14
_diffrn_reflns_limit_h_min -12
_diffrn_reflns_limit_k_max 16
_diffrn_reflns_limit_k_min -15
_diffrn_reflns_limit_l_max 26
_diffrn_reflns_limit_l_min -26
_diffrn_reflns_number 17692
_diffrn_reflns_theta_full 23.26
_diffrn_reflns_theta_max 23.26
_diffrn_reflns_theta_min 1.63
_exptl_absorpt_coefficient_mu 0.520
_exptl_absorpt_correction_T_max 0.93
_exptl_absorpt_correction_T_min 0.86
_exptl_absorpt_correction_type multi-scan
_exptl_absorpt_process_details 'SADABS V2008/1 (Bruker AXS Inc.)'
_exptl_crystal_colour colourless
_exptl_crystal_density_diffrn 1.596
_exptl_crystal_description block
_exptl_crystal_F_000 2152
_exptl_crystal_size_max 0.25
_exptl_crystal_size_mid 0.15
_exptl_crystal_size_min 0.14
_refine_diff_density_max 0.671
_refine_diff_density_min -0.412
_refine_ls_extinction_method none
_refine_ls_goodness_of_fit_ref 0.996
_refine_ls_hydrogen_treatment mixed
_refine_ls_matrix_type full
_refine_ls_number_parameters 580
_refine_ls_number_reflns 6383
_refine_ls_number_restraints 0
_refine_ls_restrained_S_all 0.996
_refine_ls_R_factor_all 0.0986
_refine_ls_R_factor_gt 0.0510
_refine_ls_shift/su_max 0.001
_refine_ls_shift/su_mean 0.000
_refine_ls_structure_factor_coef Fsqd
_refine_ls_weighting_details 'calc w=1/[\s^2^(Fo^2^)+(0.0589P)^2^+0.0000P] where P=(Fo^2^+2Fc^2^)/3'
_refine_ls_weighting_scheme calc
_refine_ls_wR_factor_gt 0.1071
_refine_ls_wR_factor_ref 0.1297
_reflns_number_gt 4018
_reflns_number_total 6383
_reflns_threshold_expression >2sigma(I)
_cod_data_source_file ja407950e_si_005.cif
_cod_data_source_block 29-Cp2ZrNSiOiPr
_cod_original_cell_volume 4444.6(13)
_cod_database_code 4120923

loop_
_symmetry_equiv_pos_as_xyz
'x, y, z'
'-x+1/2, y+1/2, -z+1/2'
'-x, -y, -z'
'x-1/2, -y-1/2, z-1/2'

loop_
_atom_site_type_symbol
_atom_site_label
_atom_site_fract_x
_atom_site_fract_y
_atom_site_fract_z
_atom_site_U_iso_or_equiv
_atom_site_adp_type
_atom_site_calc_flag
_atom_site_refinement_flags
_atom_site_occupancy
Zr Zr1 0.01080(4) 0.78671(4) 0.28757(2) 0.02675(18) Uani d . 1
Si Si1 0.08292(12) 0.70543(12) 0.18482(6) 0.0346(4) Uani d . 1
Si Si2 -0.08975(13) 0.60695(11) 0.24123(6) 0.0310(4) Uani d . 1
B B1 0.7994(5) 0.8655(4) 0.4783(3) 0.0302(16) Uani d . 1
H H1B 0.847(4) 0.879(3) 0.4463(19) 0.025(13) Uiso d . 1
C C1 0.1906(6) 0.8765(5) 0.2089(3) 0.063(2) Uani d . 1
H H1 0.209 0.9169 0.2433 0.075 Uiso calc R 1
C C2 0.1398(6) 0.9329(5) 0.1575(3) 0.071(2) Uani d . 1
H H2A 0.1202 0.8938 0.1235 0.107 Uiso calc R 1
H H2B 0.1901 0.9792 0.151 0.107 Uiso calc R 1
H H2C 0.0761 0.9624 0.1644 0.107 Uiso calc R 1
C C3 0.2933(5) 0.8315(6) 0.2000(4) 0.094(3) Uani d . 1
H H3A 0.3197 0.7885 0.2313 0.141 Uiso calc R 1
H H3B 0.3472 0.8781 0.1999 0.141 Uiso calc R 1
H H3C 0.2783 0.7992 0.1632 0.141 Uiso calc R 1
C C4 0.1957(5) 0.6266(5) 0.1925(3) 0.063(2) Uani d . 1
H H4A 0.2357 0.6259 0.2327 0.094 Uiso calc R 1
H H4B 0.2422 0.6465 0.1678 0.094 Uiso calc R 1
H H4C 0.1691 0.5656 0.1812 0.094 Uiso calc R 1
C C5 0.0157(5) 0.7224(4) 0.1093(2) 0.0473(17) Uani d . 1
H H5A -0.0146 0.6648 0.0928 0.071 Uiso calc R 1
H H5B 0.067 0.7443 0.088 0.071 Uiso calc R 1
H H5C -0.0411 0.7671 0.1067 0.071 Uiso calc R 1
C C6 -0.0395(5) 0.4924(4) 0.2639(3) 0.0535(19) Uani d . 1
H H6A 0.0127 0.4963 0.3006 0.08 Uiso calc R 1
H H6B -0.0059 0.4665 0.2347 0.08 Uiso calc R 1
H H6C -0.0987 0.4537 0.2682 0.08 Uiso calc R 1
C C7 -0.2098(5) 0.5992(4) 0.1832(2) 0.0474(17) Uani d . 1
H H7A -0.264 0.5643 0.1964 0.071 Uiso calc R 1
H H7B -0.1929 0.5689 0.1499 0.071 Uiso calc R 1
H H7C -0.2368 0.6602 0.1721 0.071 Uiso calc R 1
C C8 -0.1743(5) 0.6540(4) 0.3382(2) 0.0432(17) Uani d . 1
H H8 -0.1629 0.7048 0.3666 0.052 Uiso calc R 1
C C9 -0.1424(6) 0.5666(4) 0.3713(3) 0.068(2) Uani d . 1
H H9A -0.1631 0.5147 0.3456 0.102 Uiso calc R 1
H H9B -0.1781 0.5628 0.4032 0.102 Uiso calc R 1
H H9C -0.0653 0.5659 0.3865 0.102 Uiso calc R 1
C C10 -0.2895(5) 0.6546(6) 0.3074(3) 0.075(3) Uani d . 1
H H10A -0.3067 0.7126 0.2875 0.112 Uiso calc R 1
H H10B -0.3336 0.6466 0.3353 0.112 Uiso calc R 1
H H10C -0.3032 0.6051 0.2794 0.112 Uiso calc R 1
C C11 -0.0933(6) 0.8977(5) 0.2163(3) 0.062(2) Uani d . 1
H H11 -0.0936 0.9005 0.1745 0.074 Uiso calc R 1
C C12 -0.1671(5) 0.8518(5) 0.2401(4) 0.068(3) Uani d . 1
H H12 -0.2298 0.817 0.2184 0.082 Uiso calc R 1
C C13 -0.1472(5) 0.8774(5) 0.2993(3) 0.0552(19) Uani d . 1
H H13 -0.1935 0.8639 0.3265 0.066 Uiso calc R 1
C C14 -0.0662(5) 0.9398(5) 0.3076(3) 0.0546(19) Uani d . 1
H H14 -0.041 0.9757 0.3437 0.065 Uiso calc R 1
C C15 -0.0289(6) 0.9497(4) 0.2597(3) 0.059(2) Uani d . 1
H H15 0.0243 0.9958 0.254 0.071 Uiso calc R 1
C C16 0.1581(6) 0.8508(5) 0.3638(3) 0.064(2) Uani d . 1
H H16 0.1849 0.9145 0.3654 0.077 Uiso calc R 1
C C17 0.2023(5) 0.7775(5) 0.3427(2) 0.0487(18) Uani d . 1
H H17 0.2653 0.7799 0.3252 0.058 Uiso calc R 1
C C18 0.1549(6) 0.6993(5) 0.3560(3) 0.0529(19) Uani d . 1
H H18 0.1781 0.636 0.3505 0.063 Uiso calc R 1
C C19 0.0836(6) 0.7247(6) 0.3875(3) 0.063(2) Uani d . 1
H H19 0.0451 0.6818 0.408 0.076 Uiso calc R 1
C C20 0.0829(6) 0.8175(7) 0.3926(3) 0.073(3) Uani d . 1
H H20 0.0469 0.8531 0.4183 0.087 Uiso calc R 1
C C21 0.6814(4) 0.9848(4) 0.5195(2) 0.0295(14) Uani d . 1
C C22 0.6413(4) 1.0675(4) 0.5290(2) 0.0332(14) Uani d . 1
C C23 0.6823(5) 1.1416(4) 0.5080(2) 0.0354(15) Uani d . 1
C C24 0.7601(5) 1.1328(4) 0.4784(2) 0.0332(14) Uani d . 1
C C25 0.7974(4) 1.0474(4) 0.4703(2) 0.0329(15) Uani d . 1
C C26 0.7589(4) 0.9680(4) 0.4903(2) 0.0278(14) Uani d . 1
C C27 0.9340(5) 0.7424(4) 0.5253(3) 0.0377(15) Uani d . 1
C C28 1.0061(5) 0.6975(4) 0.5671(3) 0.0469(17) Uani d . 1
C C29 1.0297(5) 0.7320(4) 0.6213(3) 0.0458(18) Uani d . 1
C C30 0.9818(5) 0.8091(4) 0.6326(2) 0.0379(16) Uani d . 1
C C31 0.9111(5) 0.8524(4) 0.5895(2) 0.0354(15) Uani d . 1
C C32 0.8824(4) 0.8210(4) 0.5337(2) 0.0307(14) Uani d . 1
C C33 0.6286(5) 0.8181(4) 0.4014(2) 0.0350(15) Uani d . 1
C C34 0.5388(5) 0.7697(4) 0.3779(3) 0.0406(16) Uani d . 1
C C35 0.5089(5) 0.6998(4) 0.4092(3) 0.0441(17) Uani d . 1
C C36 0.5702(5) 0.6816(4) 0.4630(3) 0.0394(16) Uani d . 1
C C37 0.6581(4) 0.7315(4) 0.4841(2) 0.0331(14) Uani d . 1
C C38 0.6939(4) 0.8023(4) 0.4551(2) 0.0289(14) Uani d . 1
C C39 0.7223(6) 0.4312(6) 0.5134(3) 0.090(3) Uani d . 1
H H39A 0.7499 0.3685 0.5192 0.108 Uiso calc R 1
H H39B 0.6655 0.4375 0.5347 0.108 Uiso calc R 1
Cl Cl1 0.82349(15) 0.50527(13) 0.54243(9) 0.0724(6) Uani d . 1
Cl Cl2 0.66789(16) 0.44724(14) 0.44144(8) 0.0763(6) Uani d . 1
F F1 0.6392(3) 0.9126(2) 0.54341(13) 0.0442(9) Uani d . 1
F F2 0.5674(3) 1.0775(2) 0.55986(15) 0.0532(10) Uani d . 1
F F3 0.6474(3) 1.2257(2) 0.51731(14) 0.0510(10) Uani d . 1
F F4 0.8004(3) 1.2066(2) 0.45796(15) 0.0564(10) Uani d . 1
F F5 0.8754(3) 1.0421(2) 0.44158(14) 0.0457(9) Uani d . 1
F F6 0.9120(3) 0.7037(2) 0.47238(14) 0.0547(10) Uani d . 1
F F7 1.0536(3) 0.6204(2) 0.55460(18) 0.0717(12) Uani d . 1
F F8 1.1011(3) 0.6899(3) 0.66367(18) 0.0770(14) Uani d . 1
F F9 1.0052(3) 0.8438(3) 0.68645(15) 0.0662(12) Uani d . 1
F F10 0.8692(3) 0.9307(2) 0.60460(13) 0.0467(9) Uani d . 1
F F11 0.6535(3) 0.8861(2) 0.36902(13) 0.0516(10) Uani d . 1
F F12 0.4804(3) 0.7906(3) 0.32499(15) 0.0714(12) Uani d . 1
F F13 0.4208(3) 0.6516(3) 0.38691(17) 0.0698(12) Uani d . 1
F F14 0.5384(3) 0.6153(2) 0.49417(17) 0.0608(11) Uani d . 1
F F15 0.7111(2) 0.7110(2) 0.53857(13) 0.0465(9) Uani d . 1
N N1 0.0028(3) 0.6807(3) 0.22677(15) 0.0170(10) Uani d . 1
O O1 0.1177(3) 0.8062(2) 0.21944(14) 0.0343(10) Uani d . 1
O O2 -0.1062(3) 0.6709(2) 0.29763(14) 0.0271(9) Uani d . 1

loop_
_atom_site_aniso_label
_atom_site_aniso_U_11
_atom_site_aniso_U_22
_atom_site_aniso_U_33
_atom_site_aniso_U_12
_atom_site_aniso_U_13
_atom_site_aniso_U_23
Zr1 0.0257(3) 0.0290(3) 0.0230(3) -0.0014(3) 0.0004(2) -0.0037(3)
Si1 0.0297(9) 0.0470(11) 0.0282(8) 0.0008(8) 0.0088(7) -0.0025(8)
Si2 0.0354(10) 0.0284(10) 0.0286(9) -0.0021(8) 0.0060(7) -0.0036(8)
B1 0.030(4) 0.026(4) 0.035(4) 0.006(3) 0.007(3) 0.002(3)
C1 0.073(6) 0.073(6) 0.045(4) -0.042(4) 0.021(4) -0.002(4)
C2 0.088(6) 0.060(5) 0.072(5) -0.018(4) 0.032(4) 0.016(4)
C3 0.037(5) 0.138(8) 0.109(7) -0.028(5) 0.019(5) 0.031(6)
C4 0.045(4) 0.085(6) 0.058(5) 0.019(4) 0.010(3) -0.010(4)
C5 0.058(4) 0.056(5) 0.030(3) -0.004(4) 0.013(3) -0.007(3)
C6 0.074(5) 0.033(4) 0.055(4) 0.008(4) 0.018(4) -0.001(3)
C7 0.051(4) 0.048(4) 0.042(4) -0.009(3) 0.009(3) -0.011(3)
C8 0.050(4) 0.047(4) 0.038(4) -0.009(3) 0.020(3) -0.005(3)
C9 0.107(6) 0.052(5) 0.056(5) -0.015(5) 0.043(4) 0.007(4)
C10 0.038(4) 0.125(7) 0.066(5) -0.032(4) 0.025(4) -0.036(5)
C11 0.084(6) 0.062(5) 0.032(4) 0.041(5) 0.000(4) 0.011(4)
C12 0.033(4) 0.033(4) 0.114(7) 0.018(3) -0.033(5) -0.021(5)
C13 0.044(5) 0.055(5) 0.072(5) 0.020(4) 0.023(4) 0.007(4)
C14 0.050(5) 0.040(4) 0.066(5) 0.017(4) -0.002(4) -0.020(4)
C15 0.075(5) 0.030(4) 0.072(5) 0.004(4) 0.016(5) 0.008(4)
C16 0.059(5) 0.049(5) 0.061(5) -0.005(4) -0.034(4) -0.010(4)
C17 0.026(4) 0.085(6) 0.030(3) 0.001(4) -0.004(3) 0.007(4)
C18 0.053(5) 0.047(5) 0.042(4) 0.012(4) -0.023(4) 0.001(4)
C19 0.045(5) 0.102(7) 0.032(4) -0.016(5) -0.012(3) 0.028(5)
C20 0.050(5) 0.136(9) 0.025(4) 0.035(6) -0.007(3) -0.027(5)
C21 0.032(4) 0.027(4) 0.028(3) -0.006(3) 0.004(3) 0.003(3)
C22 0.030(4) 0.038(4) 0.030(3) -0.001(3) 0.005(3) -0.010(3)
C23 0.039(4) 0.029(4) 0.031(3) 0.005(3) -0.009(3) -0.010(3)
C24 0.039(4) 0.023(4) 0.031(3) -0.005(3) -0.003(3) 0.004(3)
C25 0.021(3) 0.057(5) 0.019(3) -0.006(3) 0.003(3) -0.001(3)
C26 0.025(3) 0.030(4) 0.025(3) -0.001(3) -0.001(3) 0.005(3)
C27 0.035(4) 0.039(4) 0.037(4) -0.004(3) 0.006(3) -0.001(3)
C28 0.031(4) 0.033(4) 0.075(5) 0.005(3) 0.010(4) 0.008(4)
C29 0.028(4) 0.040(5) 0.058(5) -0.005(3) -0.015(3) 0.015(4)
C30 0.037(4) 0.038(4) 0.031(3) -0.011(3) -0.009(3) 0.011(3)
C31 0.036(4) 0.030(4) 0.039(4) 0.001(3) 0.008(3) -0.004(3)
C32 0.026(3) 0.028(3) 0.038(4) -0.003(3) 0.010(3) 0.002(3)
C33 0.038(4) 0.033(4) 0.035(3) 0.000(3) 0.008(3) 0.004(3)
C34 0.026(4) 0.050(5) 0.042(4) 0.005(3) 0.001(3) -0.005(3)
C35 0.026(4) 0.043(4) 0.063(5) -0.009(3) 0.008(3) -0.022(4)
C36 0.034(4) 0.034(4) 0.055(4) 0.001(3) 0.020(3) 0.002(3)
C37 0.031(4) 0.030(4) 0.036(3) 0.001(3) 0.005(3) -0.008(3)
C38 0.036(3) 0.028(4) 0.024(3) 0.011(3) 0.010(3) -0.002(3)
C39 0.087(6) 0.092(7) 0.075(6) -0.046(5) -0.012(5) 0.026(5)
Cl1 0.0717(14) 0.0519(12) 0.0862(14) -0.0190(10) 0.0029(11) -0.0052(11)
Cl2 0.0875(15) 0.0867(15) 0.0527(12) -0.0251(12) 0.0118(10) -0.0008(11)
F1 0.055(2) 0.036(2) 0.050(2) -0.0015(17) 0.0290(17) 0.0044(17)
F2 0.051(2) 0.049(2) 0.066(2) 0.0028(18) 0.0267(19) -0.0098(19)
F3 0.061(2) 0.037(2) 0.051(2) 0.0074(18) 0.0026(18) -0.0101(18)
F4 0.075(3) 0.031(2) 0.063(2) -0.0178(19) 0.014(2) 0.0119(19)
F5 0.042(2) 0.049(2) 0.050(2) -0.0072(17) 0.0201(17) 0.0072(18)
F6 0.062(2) 0.053(2) 0.050(2) 0.013(2) 0.0146(18) -0.010(2)
F7 0.055(3) 0.047(3) 0.109(3) 0.025(2) 0.009(2) 0.002(2)
F8 0.058(3) 0.057(3) 0.093(3) -0.001(2) -0.031(2) 0.030(2)
F9 0.080(3) 0.061(3) 0.041(2) -0.014(2) -0.022(2) 0.004(2)
F10 0.052(2) 0.045(2) 0.0373(19) 0.0057(18) -0.0009(16) -0.0111(17)
F11 0.045(2) 0.066(3) 0.037(2) -0.0039(19) -0.0040(16) 0.0173(19)
F12 0.050(2) 0.106(3) 0.044(2) -0.004(2) -0.0179(19) 0.001(2)
F13 0.038(2) 0.078(3) 0.087(3) -0.022(2) 0.004(2) -0.026(2)
F14 0.054(2) 0.042(2) 0.093(3) -0.0070(19) 0.030(2) 0.011(2)
F15 0.042(2) 0.054(2) 0.042(2) 0.0003(18) 0.0058(16) 0.0156(18)
N1 0.018(2) 0.015(2) 0.016(2) 0.0001(18) -0.0005(18) -0.0101(18)
O1 0.033(2) 0.040(3) 0.029(2) -0.0146(19) 0.0070(17) -0.0026(19)
O2 0.029(2) 0.026(2) 0.027(2) -0.0071(17) 0.0082(17) -0.0064(17)

loop_
_atom_type_symbol
_atom_type_description
_atom_type_scat_dispersion_real
_atom_type_scat_dispersion_imag
_atom_type_scat_source
C C 0.0033 0.0016 'International Tables Vol C Tables 4.2.6.8 and 6.1.1.4'
H H 0.0000 0.0000 'International Tables Vol C Tables 4.2.6.8 and 6.1.1.4'
B B 0.0013 0.0007 'International Tables Vol C Tables 4.2.6.8 and 6.1.1.4'
N N 0.0061 0.0033 'International Tables Vol C Tables 4.2.6.8 and 6.1.1.4'
F F 0.0171 0.0103 'International Tables Vol C Tables 4.2.6.8 and 6.1.1.4'
Si Si 0.0817 0.0704 'International Tables Vol C Tables 4.2.6.8 and 6.1.1.4'
Zr Zr -2.9673 0.5597 'International Tables Vol C Tables 4.2.6.8 and 6.1.1.4'
Cl Cl 0.1484 0.1585 'International Tables Vol C Tables 4.2.6.8 and 6.1.1.4'
O O 0.0106 0.0060 'International Tables Vol C Tables 4.2.6.8 and 6.1.1.4'

loop_
_geom_angle_atom_site_label_1
_geom_angle_atom_site_label_2
_geom_angle_atom_site_label_3
_geom_angle
N1 Zr1 O2 66.43(14)
N1 Zr1 O1 64.24(14)
O2 Zr1 O1 130.65(12)
N1 Zr1 C16 133.4(2)
O2 Zr1 C16 127.3(2)
O1 Zr1 C16 89.3(2)
N1 Zr1 C12 94.4(2)
O2 Zr1 C12 77.1(2)
O1 Zr1 C12 105.1(3)
C16 Zr1 C12 130.6(2)
N1 Zr1 C13 123.8(2)
O2 Zr1 C13 79.3(2)
O1 Zr1 C13 128.85(19)
C16 Zr1 C13 102.7(3)
C12 Zr1 C13 33.1(2)
N1 Zr1 C20 140.1(2)
O2 Zr1 C20 97.5(3)
O1 Zr1 C20 121.4(2)
C16 Zr1 C20 32.5(2)
C12 Zr1 C20 118.3(3)
C13 Zr1 C20 85.2(2)
N1 Zr1 C15 123.2(2)
O2 Zr1 C15 129.0(2)
O1 Zr1 C15 79.6(2)
C16 Zr1 C15 84.6(2)
C12 Zr1 C15 53.5(2)
C13 Zr1 C15 53.1(2)
C20 Zr1 C15 95.6(3)
N1 Zr1 C11 94.6(2)
O2 Zr1 C11 106.7(2)
O1 Zr1 C11 76.3(2)
C16 Zr1 C11 116.6(3)
C12 Zr1 C11 32.2(2)
C13 Zr1 C11 53.7(2)
C20 Zr1 C11 125.2(3)
C15 Zr1 C11 32.3(2)
N1 Zr1 C17 101.9(2)
O2 Zr1 C17 119.28(19)
O1 Zr1 C17 73.10(16)
C16 Zr1 C17 31.7(2)
C12 Zr1 C17 160.5(2)
C13 Zr1 C17 134.1(2)
C20 Zr1 C17 52.7(2)
C15 Zr1 C17 107.8(2)
C11 Zr1 C17 134.0(3)
N1 Zr1 C19 109.3(2)
O2 Zr1 C19 75.37(18)
O1 Zr1 C19 122.7(2)
C16 Zr1 C19 52.6(2)
C12 Zr1 C19 132.0(3)
C13 Zr1 C19 102.9(3)
C20 Zr1 C19 31.7(2)
C15 Zr1 C19 127.2(3)
C11 Zr1 C19 154.1(3)
C17 Zr1 C19 51.7(2)
N1 Zr1 C18 88.89(19)
O2 Zr1 C18 87.7(2)
O1 Zr1 C18 92.6(2)
C16 Zr1 C18 52.9(2)
C12 Zr1 C18 161.6(3)
C13 Zr1 C18 134.1(2)
C20 Zr1 C18 52.9(2)
C15 Zr1 C18 137.1(2)
C11 Zr1 C18 165.4(3)
C17 Zr1 C18 31.6(2)
C19 Zr1 C18 31.4(2)
N1 Si1 O1 91.73(19)
N1 Si1 C5 114.1(2)
O1 Si1 C5 111.8(2)
N1 Si1 C4 113.4(3)
O1 Si1 C4 112.7(3)
C5 Si1 C4 111.7(3)
N1 Si1 Zr1 41.00(13)
O1 Si1 Zr1 50.74(12)
C5 Si1 Zr1 125.0(2)
C4 Si1 Zr1 123.2(2)
O2 Si2 N1 91.65(18)
O2 Si2 C7 113.3(2)
N1 Si2 C7 113.4(2)
O2 Si2 C6 112.1(2)
N1 Si2 C6 115.2(3)
C7 Si2 C6 110.2(3)
O2 Si2 Zr1 49.43(12)
N1 Si2 Zr1 42.26(13)
C7 Si2 Zr1 123.1(2)
C6 Si2 Zr1 126.7(2)
C32 B1 C38 112.7(5)
C32 B1 C26 113.8(5)
C38 B1 C26 107.9(4)
C32 B1 H1B 105.(2)
C38 B1 H1B 115.(2)
C26 B1 H1B 102.(2)
O1 C1 C2 110.8(5)
O1 C1 C3 109.2(6)
C2 C1 C3 110.7(6)
O1 C1 H1 108.7
C2 C1 H1 108.7
C3 C1 H1 108.7
C1 C2 H2A 109.5
C1 C2 H2B 109.5
H2A C2 H2B 109.5
C1 C2 H2C 109.5
H2A C2 H2C 109.5
H2B C2 H2C 109.5
C1 C3 H3A 109.5
C1 C3 H3B 109.5
H3A C3 H3B 109.5
C1 C3 H3C 109.5
H3A C3 H3C 109.5
H3B C3 H3C 109.5
Si1 C4 H4A 109.5
Si1 C4 H4B 109.5
H4A C4 H4B 109.5
Si1 C4 H4C 109.5
H4A C4 H4C 109.5
H4B C4 H4C 109.5
Si1 C5 H5A 109.5
Si1 C5 H5B 109.5
H5A C5 H5B 109.5
Si1 C5 H5C 109.5
H5A C5 H5C 109.5
H5B C5 H5C 109.5
Si2 C6 H6A 109.5
Si2 C6 H6B 109.5
H6A C6 H6B 109.5
Si2 C6 H6C 109.5
H6A C6 H6C 109.5
H6B C6 H6C 109.5
Si2 C7 H7A 109.5
Si2 C7 H7B 109.5
H7A C7 H7B 109.5
Si2 C7 H7C 109.5
H7A C7 H7C 109.5
H7B C7 H7C 109.5
O2 C8 C10 110.6(5)
O2 C8 C9 110.8(5)
C10 C8 C9 112.4(6)
O2 C8 H8 107.6
C10 C8 H8 107.6
C9 C8 H8 107.6
C8 C9 H9A 109.5
C8 C9 H9B 109.5
H9A C9 H9B 109.5
C8 C9 H9C 109.5
H9A C9 H9C 109.5
H9B C9 H9C 109.5
C8 C10 H10A 109.5
C8 C10 H10B 109.5
H10A C10 H10B 109.5
C8 C10 H10C 109.5
H10A C10 H10C 109.5
H10B C10 H10C 109.5
C12 C11 C15 108.0(6)
C12 C11 Zr1 73.7(4)
C15 C11 Zr1 73.7(4)
C12 C11 H11 125.7
C15 C11 H11 125.7
Zr1 C11 H11 125.7
C11 C12 C13 107.0(6)
C11 C12 Zr1 74.2(4)
C13 C12 Zr1 73.5(4)
C11 C12 H12 126.1
C13 C12 H12 126.1
Zr1 C12 H12 126.1
C14 C13 C12 106.1(7)
C14 C13 Zr1 76.1(4)
C12 C13 Zr1 73.4(4)
C14 C13 H13 126.3
C12 C13 H13 126.3
Zr1 C13 H13 126.3
C15 C14 C13 111.1(7)
C15 C14 Zr1 72.8(4)
C13 C14 Zr1 72.5(4)
C15 C14 H14 124.4
C13 C14 H14 124.4
Zr1 C14 H14 124.4
C14 C15 C11 107.6(7)
C14 C15 Zr1 76.3(4)
C11 C15 Zr1 73.9(4)
C14 C15 H15 125.6
C11 C15 H15 125.6
Zr1 C15 H15 125.6
C17 C16 C20 107.4(7)
C17 C16 Zr1 75.3(4)
C20 C16 Zr1 74.2(4)
C17 C16 H16 125.7
C20 C16 H16 125.7
Zr1 C16 H16 125.7
C16 C17 C18 109.2(7)
C16 C17 Zr1 73.0(4)
C18 C17 Zr1 74.4(3)
C16 C17 H17 125.2
C18 C17 H17 125.2
Zr1 C17 H17 125.2
C19 C18 C17 106.9(7)
C19 C18 Zr1 74.2(4)
C17 C18 Zr1 74.0(4)
C19 C18 H18 126.1
C17 C18 H18 126.1
Zr1 C18 H18 126.1
C18 C19 C20 109.9(7)
C18 C19 Zr1 74.4(4)
C20 C19 Zr1 73.4(4)
C18 C19 H19 124.8
C20 C19 H19 124.8
Zr1 C19 H19 124.8
C19 C20 C16 106.6(7)
C19 C20 Zr1 74.9(4)
C16 C20 Zr1 73.3(4)
C19 C20 H20 126.2
C16 C20 H20 126.2
Zr1 C20 H20 126.2
C22 C21 C26 126.7(5)
C22 C21 F1 114.7(5)
C26 C21 F1 118.5(5)
F2 C22 C23 120.1(5)
F2 C22 C21 122.4(5)
C23 C22 C21 117.4(5)
F3 C23 C22 120.0(6)
F3 C23 C24 119.2(6)
C22 C23 C24 120.8(5)
F4 C24 C23 120.3(5)
F4 C24 C25 120.7(5)
C23 C24 C25 119.0(5)
F5 C25 C24 116.8(5)
F5 C25 C26 119.5(5)
C24 C25 C26 123.6(5)
C21 C26 C25 112.5(5)
C21 C26 B1 123.7(5)
C25 C26 B1 123.8(5)
F6 C27 C28 116.0(6)
F6 C27 C32 119.1(5)
C28 C27 C32 124.9(6)
F7 C28 C29 120.6(6)
F7 C28 C27 120.7(6)
C29 C28 C27 118.7(6)
C30 C29 F8 120.1(6)
C30 C29 C28 119.5(6)
F8 C29 C28 120.4(6)
C29 C30 F9 119.7(5)
C29 C30 C31 120.0(6)
F9 C30 C31 120.3(6)
F10 C31 C30 115.8(5)
F10 C31 C32 120.4(5)
C30 C31 C32 123.7(6)
C27 C32 C31 113.1(5)
C27 C32 B1 118.1(5)
C31 C32 B1 128.8(5)
F11 C33 C34 116.3(5)
F11 C33 C38 118.7(5)
C34 C33 C38 125.0(6)
F12 C34 C33 120.4(6)
F12 C34 C35 120.8(6)
C33 C34 C35 118.8(6)
F13 C35 C36 121.5(6)
F13 C35 C34 119.8(6)
C36 C35 C34 118.7(6)
F14 C36 C37 121.7(6)
F14 C36 C35 118.3(6)
C37 C36 C35 119.9(6)
C36 C37 F15 115.6(5)
C36 C37 C38 124.8(5)
F15 C37 C38 119.6(5)
C33 C38 C37 112.8(5)
C33 C38 B1 120.1(5)
C37 C38 B1 127.1(5)
Cl2 C39 Cl1 114.5(4)
Cl2 C39 H39A 108.6
Cl1 C39 H39A 108.6
Cl2 C39 H39B 108.6
Cl1 C39 H39B 108.6
H39A C39 H39B 107.6
Si1 N1 Si2 146.6(2)
Si1 N1 Zr1 108.5(2)
Si2 N1 Zr1 104.88(19)
C1 O1 Si1 129.9(4)
C1 O1 Zr1 134.6(4)
Si1 O1 Zr1 95.52(16)
C8 O2 Si2 129.2(3)
C8 O2 Zr1 133.8(3)
Si2 O2 Zr1 96.98(16)

loop_
_geom_bond_atom_site_label_1
_geom_bond_atom_site_label_2
_geom_bond_distance
Zr1 N1 2.121(4)
Zr1 O2 2.333(3)
Zr1 O1 2.385(4)
Zr1 C16 2.501(6)
Zr1 C12 2.512(6)
Zr1 C13 2.514(6)
Zr1 C20 2.512(6)
Zr1 C15 2.516(6)
Zr1 C11 2.519(6)
Zr1 C17 2.529(6)
Zr1 C19 2.531(6)
Zr1 C18 2.534(6)
Si1 N1 1.642(4)
Si1 O1 1.711(4)
Si1 C5 1.832(6)
Si1 C4 1.842(6)
Si2 O2 1.699(4)
Si2 N1 1.712(4)
Si2 C7 1.834(6)
Si2 C6 1.846(6)
B1 C32 1.638(8)
B1 C38 1.642(8)
B1 C26 1.646(8)
B1 H1B 1.11(5)
C1 O1 1.463(7)
C1 C2 1.505(9)
C1 C3 1.544(10)
C1 H1 1.0
C2 H2A 0.98
C2 H2B 0.98
C2 H2C 0.98
C3 H3A 0.98
C3 H3B 0.98
C3 H3C 0.98
C4 H4A 0.98
C4 H4B 0.98
C4 H4C 0.98
C5 H5A 0.98
C5 H5B 0.98
C5 H5C 0.98
C6 H6A 0.98
C6 H6B 0.98
C6 H6C 0.98
C7 H7A 0.98
C7 H7B 0.98
C7 H7C 0.98
C8 O2 1.474(6)
C8 C10 1.504(8)
C8 C9 1.520(8)
C8 H8 1.0
C9 H9A 0.98
C9 H9B 0.98
C9 H9C 0.98
C10 H10A 0.98
C10 H10B 0.98
C10 H10C 0.98
C11 C12 1.394(10)
C11 C15 1.402(9)
C11 H11 1.0
C12 C13 1.431(10)
C12 H12 1.0
C13 C14 1.375(9)
C13 H13 1.0
C14 C15 1.349(9)
C14 H14 1.0
C15 H15 1.0
C16 C17 1.373(9)
C16 C20 1.404(10)
C16 H16 1.0
C17 C18 1.378(9)
C17 H17 1.0
C18 C19 1.371(10)
C18 H18 1.0
C19 C20 1.376(11)
C19 H19 1.0
C20 H20 1.0
C21 C22 1.365(7)
C21 C26 1.370(7)
C21 F1 1.379(6)
C22 F2 1.344(6)
C22 C23 1.362(8)
C23 F3 1.357(6)
C23 C24 1.363(8)
C24 F4 1.347(6)
C24 C25 1.379(8)
C25 F5 1.348(6)
C25 C26 1.399(8)
C27 F6 1.357(6)
C27 C28 1.372(8)
C27 C32 1.375(8)
C28 F7 1.359(7)
C28 C29 1.360(9)
C29 C30 1.352(9)
C29 F8 1.356(6)
C30 F9 1.355(6)
C30 C31 1.368(8)
C31 F10 1.359(6)
C31 C32 1.382(7)
C33 F11 1.352(6)
C33 C34 1.370(8)
C33 C38 1.384(7)
C34 F12 1.351(6)
C34 C35 1.382(8)
C35 F13 1.346(6)
C35 C36 1.374(8)
C36 F14 1.350(7)
C36 C37 1.352(8)
C37 F15 1.359(6)
C37 C38 1.391(7)
C39 Cl2 1.720(7)
C39 Cl1 1.724(7)
C39 H39A 0.99
C39 H39B 0.99
